data_7707305
loop_
_publ_author_name
'Kong, Richard Y.'
'Crimmin, Mark R.'

_publ_section_title
;
 1<sup>st</sup> row transition metal aluminylene complexes: preparation,
 properties and bonding analysis.
;
_journal_issue 22
_journal_name_full 'Dalton transactions (Cambridge, England : 2003)'
_journal_page_first 7810
_journal_page_last 7817
_journal_paper_doi 10.1039/d1dt01415c
_journal_volume 50
_journal_year 2021
_chemical_formula_moiety 'C46 H54 Al Cl4 Cu N4'
_chemical_formula_sum 'C46 H54 Al Cl4 Cu N4'
_chemical_formula_weight 895.25
_space_group_crystal_system monoclinic
_space_group_IT_number 14
_space_group_name_Hall '-P 2yn'
_space_group_name_H-M_alt 'P 1 21/n 1'
_atom_sites_solution_hydrogens geom
_atom_sites_solution_primary iterative
_audit_creation_date 2018-02-09
_audit_creation_method
;
Olex2 1.2
(compiled 2017.03.28 svn.r3405 for OlexSys, GUI svn.r5337)
;
_audit_update_record
;
2021-03-17 deposited with the CCDC.	2021-04-30 downloaded from the CCDC.
;
_cell_angle_alpha 90
_cell_angle_beta 96.1813(10)
_cell_angle_gamma 90
_cell_formula_units_Z 4
_cell_length_a 11.11938(13)
_cell_length_b 20.2656(2)
_cell_length_c 20.5958(2)
_cell_measurement_reflns_used 5435
_cell_measurement_temperature 173.00(14)
_cell_measurement_theta_max 73.5860
_cell_measurement_theta_min 4.3040
_cell_volume 4614.09(8)
_computing_cell_refinement 'CrysAlisPro 1.171.38.46 (Rigaku OD, 2015)'
_computing_data_collection 'CrysAlisPro 1.171.38.46 (Rigaku OD, 2015)'
_computing_data_reduction 'CrysAlisPro 1.171.38.46 (Rigaku OD, 2015)'
_computing_molecular_graphics 'Olex2 (Dolomanov et al., 2009)'
_computing_publication_material 'Olex2 (Dolomanov et al., 2009)'
_computing_structure_refinement 'ShelXL (Sheldrick, 2015)'
_computing_structure_solution 'olex2.solve (Bourhis et al., 2015)'
_diffrn_ambient_environment N~2~
_diffrn_ambient_temperature 173.00(14)
_diffrn_detector 'CCD plate'
_diffrn_detector_area_resol_mean 10.4115
_diffrn_detector_type Atlas
_diffrn_measured_fraction_theta_full 0.986
_diffrn_measured_fraction_theta_max 0.955
_diffrn_measurement_details
;
List of Runs (angles in degrees, time in seconds):

  # Type    Start    End  Width  t~exp~   \w     \q     \k     \f   Frames
#--------------------------------------------------------------------------
  1  \w      3.00  92.00   1.00    9.63    --   41.98-125.00  60.00   89
  2  \w    -11.00  70.00   1.00    9.63    --   41.98 -57.00 150.00   81
  3  \w     35.00 121.00   1.00   60.96    --  106.38-125.00 -60.00   86
  4  \w     79.00 170.00   1.00   60.96    --  106.38  61.00-180.00   91
  5  \w     39.00 129.00   1.00   60.96    --  106.38 -61.00  30.00   90
  6  \w     81.00 168.00   1.00   60.96    --  106.38 125.00  60.00   87
;
_diffrn_measurement_device 'four-circle diffractometer'
_diffrn_measurement_device_type 'Xcalibur, Atlas, Ultra'
_diffrn_measurement_method '\w scans'
_diffrn_orient_matrix_type 'CrysAlisPro convention (1999,Acta A55,543-557)'
_diffrn_orient_matrix_UB_11 0.1144451000
_diffrn_orient_matrix_UB_12 -0.0403174000
_diffrn_orient_matrix_UB_13 0.0224177000
_diffrn_orient_matrix_UB_21 0.0175597000
_diffrn_orient_matrix_UB_22 0.0402564000
_diffrn_orient_matrix_UB_23 0.0638285000
_diffrn_orient_matrix_UB_31 -0.0774408000
_diffrn_orient_matrix_UB_32 -0.0503443000
_diffrn_orient_matrix_UB_33 0.0329814000
_diffrn_radiation_monochromator mirror
_diffrn_radiation_probe x-ray
_diffrn_radiation_type CuK\a
_diffrn_radiation_wavelength 1.54184
_diffrn_reflns_av_R_equivalents 0.0645
_diffrn_reflns_av_unetI/netI 0.0778
_diffrn_reflns_Laue_measured_fraction_full 0.986
_diffrn_reflns_Laue_measured_fraction_max 0.955
_diffrn_reflns_limit_h_max 13
_diffrn_reflns_limit_h_min -12
_diffrn_reflns_limit_k_max 13
_diffrn_reflns_limit_k_min -24
_diffrn_reflns_limit_l_max 25
_diffrn_reflns_limit_l_min -23
_diffrn_reflns_number 15323
_diffrn_reflns_point_group_measured_fraction_full 0.986
_diffrn_reflns_point_group_measured_fraction_max 0.955
_diffrn_reflns_theta_full 67.684
_diffrn_reflns_theta_max 73.851
_diffrn_reflns_theta_min 4.318
_diffrn_source 'fine-focus sealed X-ray tube'
_diffrn_source_type 'Enhance Ultra (Cu) X-ray Source'
_exptl_absorpt_coefficient_mu 3.252
_exptl_absorpt_correction_T_max 0.890
_exptl_absorpt_correction_T_min 0.662
_exptl_absorpt_correction_type analytical
_exptl_absorpt_process_details
;
CrysAlisPro 1.171.38.46 (Rigaku Oxford Diffraction, 2015)
Analytical numeric absorption correction using a multifaceted crystal
			model based on expressions derived by R.C. Clark & J.S. Reid.
(Clark, R. C. & Reid, J. S. (1995). Acta Cryst. A51, 887-897)
Empirical absorption correction using spherical harmonics,
 implemented in SCALE3 ABSPACK scaling algorithm.
;
_exptl_crystal_colour yellow
_exptl_crystal_colour_primary yellow
_exptl_crystal_density_diffrn 1.289
_exptl_crystal_description needle
_exptl_crystal_F_000 1872
_exptl_crystal_size_max 0.198
_exptl_crystal_size_mid 0.069
_exptl_crystal_size_min 0.044
_refine_diff_density_max 0.402
_refine_diff_density_min -0.425
_refine_diff_density_rms 0.060
_refine_ls_extinction_method none
_refine_ls_goodness_of_fit_ref 1.014
_refine_ls_hydrogen_treatment constr
_refine_ls_matrix_type full
_refine_ls_number_parameters 517
_refine_ls_number_reflns 8930
_refine_ls_number_restraints 0
_refine_ls_restrained_S_all 1.014
_refine_ls_R_factor_all 0.0672
_refine_ls_R_factor_gt 0.0443
_refine_ls_shift/su_max 0.001
_refine_ls_shift/su_mean 0.000
_refine_ls_structure_factor_coef Fsqd
_refine_ls_weighting_details 'w=1/[\s^2^(Fo^2^)+(0.0446P)^2^] where P=(Fo^2^+2Fc^2^)/3'
_refine_ls_weighting_scheme calc
_refine_ls_wR_factor_gt 0.1041
_refine_ls_wR_factor_ref 0.1177
_reflns_Friedel_coverage 0.000
_reflns_number_gt 6828
_reflns_number_total 8930
_reflns_threshold_expression 'I > 2\s(I)'
_cod_data_source_file d1dt01415c3.cif
_cod_data_source_block 3g
_cod_depositor_comments 'Adding full bibliography for 7707298--7707305.cif.'
_cod_original_cell_volume 4614.09(9)
_cod_database_code 7707305
_shelx_shelxl_version_number 2016/6
_chemical_oxdiff_formula 'C46 H54 Al Cl4 Cu N4'
_chemical_oxdiff_usercomment RK052
_shelx_space_group_comment
;
The symmetry employed for this shelxl refinement is uniquely defined
by the following loop, which should always be used as a source of
symmetry information in preference to the above space-group names.
They are only intended as comments.
;
_reflns_odcompleteness_completeness 98.79
_reflns_odcompleteness_iscentric 1
_reflns_odcompleteness_theta 66.49
_olex2_refinement_description
;
1. Fixed Uiso
 At 1.2 times of:
  All C(H) groups
 At 1.5 times of:
  All C(H,H,H) groups
2.a Ternary CH refined with riding coordinates:
 C29(H29), C41(H41), C44(H44), C32(H32)
2.b Aromatic/amide H refined with riding coordinates:
 C25(H25), C9(H9), C20(H20), C26(H26), C3(H3), C15(H15), C16(H16), C27(H27),
 C39(H39), C10(H10), C8(H8), C38(H38), C37(H37), C14(H14)
2.c Idealised Me refined as rotating group:
 C5(H5A,H5B,H5C), C1(H1A,H1B,H1C), C22(H22A,H22B,H22C), C33(H33A,H33B,H33C),
 C31(H31A,H31B,H31C), C30(H30A,H30B,H30C), C42(H42A,H42B,H42C), C43(H43A,H43B,
 H43C), C46(H46A,H46B,H46C), C34(H34A,H34B,H34C), C18(H18A,H18B,H18C), C45(H45A,
 H45B,H45C)
;
_olex2_submission_special_instructions 'No special instructions were received'
_oxdiff_exptl_absorpt_empirical_details
;
Empirical correction (ABSPACK) includes:
- Absorption correction using spherical harmonics
- Frame scaling
;
_oxdiff_exptl_absorpt_empirical_full_max 1.280
_oxdiff_exptl_absorpt_empirical_full_min 0.503

loop_
_space_group_symop_operation_xyz
'x, y, z'
'-x+1/2, y+1/2, -z+1/2'
'-x, -y, -z'
'x-1/2, -y-1/2, z-1/2'

loop_
_atom_site_label
_atom_site_type_symbol
_atom_site_fract_x
_atom_site_fract_y
_atom_site_fract_z
_atom_site_U_iso_or_equiv
_atom_site_adp_type
_atom_site_occupancy
_atom_site_site_symmetry_order
_atom_site_calc_flag
_atom_site_refinement_flags_posn
_atom_site_refinement_flags_adp
_atom_site_refinement_flags_occupancy
_atom_site_disorder_assembly
_atom_site_disorder_group
Cu1 Cu -0.06427(3) 0.88889(2) 0.32092(2) 0.02491(10) Uani 1 1 d . . . . .
Al1 Al 0.11666(6) 0.83259(3) 0.32079(3) 0.02303(14) Uani 1 1 d . . . . .
Cl4 Cl -0.17289(7) 0.85448(4) 0.51025(4) 0.04727(18) Uani 1 1 d . . . . .
Cl3 Cl -0.29480(8) 0.76737(4) 0.26484(4) 0.05080(19) Uani 1 1 d . . . . .
Cl1 Cl -0.21108(8) 0.93794(5) 0.14555(4) 0.0605(2) Uani 1 1 d . . . . .
Cl2 Cl 0.06859(8) 1.07212(4) 0.33096(5) 0.0572(2) Uani 1 1 d . . . . .
N1 N -0.12550(19) 0.97510(10) 0.28291(11) 0.0293(4) Uani 1 1 d . . . . .
N3 N 0.22239(18) 0.79018(10) 0.38796(10) 0.0247(4) Uani 1 1 d . . . . .
N2 N -0.21503(18) 0.86954(10) 0.36333(11) 0.0268(4) Uani 1 1 d . . . . .
N4 N 0.21989(18) 0.81052(10) 0.25493(10) 0.0250(4) Uani 1 1 d . . . . .
C21 C 0.3313(2) 0.76361(12) 0.38280(12) 0.0255(5) Uani 1 1 d . . . . .
C2 C -0.2278(2) 1.00325(12) 0.29663(13) 0.0313(5) Uani 1 1 d . . . . .
C13 C -0.2697(2) 0.75310(14) 0.34783(14) 0.0340(6) Uani 1 1 d . . . . .
C19 C 0.3220(2) 0.77472(12) 0.26192(12) 0.0262(5) Uani 1 1 d . . . . .
C29 C 0.3607(3) 0.92136(15) 0.21467(16) 0.0391(6) Uani 1 1 d . . . . .
H29 H 0.388492 0.887266 0.246551 0.047 Uiso 1 1 calc R . . . .
C25 C 0.2147(3) 0.92127(16) 0.11146(14) 0.0417(7) Uani 1 1 d . . . . .
H25 H 0.257392 0.956977 0.097207 0.050 Uiso 1 1 calc R . . . .
C5 C -0.4195(2) 0.89251(14) 0.39417(15) 0.0381(6) Uani 1 1 d . . . . .
H5A H -0.459465 0.857215 0.369345 0.057 Uiso 1 1 calc GR . . . .
H5B H -0.472807 0.929784 0.393938 0.057 Uiso 1 1 calc GR . . . .
H5C H -0.397946 0.878196 0.438321 0.057 Uiso 1 1 calc GR . . . .
C9 C 0.0514(3) 1.07039(17) 0.1376(2) 0.0575(10) Uani 1 1 d . . . . .
H9 H 0.089125 1.091985 0.105469 0.069 Uiso 1 1 calc R . . . .
C12 C -0.2321(2) 0.80623(12) 0.38890(13) 0.0281(5) Uani 1 1 d . . . . .
C20 C 0.3759(2) 0.75429(12) 0.32295(12) 0.0271(5) Uani 1 1 d . . . . .
H20 H 0.449309 0.732159 0.323652 0.033 Uiso 1 1 calc R . . . .
C6 C -0.0649(2) 1.00618(12) 0.23495(14) 0.0321(5) Uani 1 1 d . . . . .
C1 C -0.2649(3) 1.06994(14) 0.26756(17) 0.0427(7) Uani 1 1 d . . . . .
H1A H -0.200305 1.100954 0.277545 0.064 Uiso 1 1 calc GR . . . .
H1B H -0.335895 1.085212 0.285699 0.064 Uiso 1 1 calc GR . . . .
H1C H -0.282018 1.065867 0.221044 0.064 Uiso 1 1 calc GR . . . .
C24 C 0.2522(2) 0.89295(14) 0.17205(13) 0.0324(5) Uani 1 1 d . . . . .
C26 C 0.1165(3) 0.89764(18) 0.07249(14) 0.0466(7) Uani 1 1 d . . . . .
H26 H 0.092668 0.917747 0.032574 0.056 Uiso 1 1 calc R . . . .
C28 C 0.0859(3) 0.81340(15) 0.15198(13) 0.0357(6) Uani 1 1 d . . . . .
C3 C -0.3074(2) 0.97489(13) 0.33684(14) 0.0320(5) Uani 1 1 d . . . . .
H3 H -0.370253 1.002038 0.346881 0.038 Uiso 1 1 calc R . . . .
C15 C -0.2690(3) 0.67816(14) 0.43733(17) 0.0416(7) Uani 1 1 d . . . . .
H15 H -0.280768 0.635943 0.453196 0.050 Uiso 1 1 calc R . . . .
C35 C 0.1787(2) 0.78675(13) 0.45183(12) 0.0283(5) Uani 1 1 d . . . . .
C23 C 0.1856(2) 0.83898(13) 0.19130(12) 0.0287(5) Uani 1 1 d . . . . .
C16 C -0.2314(3) 0.72847(15) 0.47987(16) 0.0397(6) Uani 1 1 d . . . . .
H16 H -0.218092 0.720455 0.524528 0.048 Uiso 1 1 calc R . . . .
C4 C -0.3063(2) 0.91196(13) 0.36403(13) 0.0290(5) Uani 1 1 d . . . . .
C27 C 0.0525(3) 0.84407(17) 0.09222(14) 0.0435(7) Uani 1 1 d . . . . .
H27 H -0.013685 0.828297 0.065241 0.052 Uiso 1 1 calc R . . . .
C17 C -0.2136(2) 0.79129(13) 0.45541(13) 0.0317(5) Uani 1 1 d . . . . .
C41 C 0.1335(3) 0.66482(15) 0.42824(17) 0.0430(7) Uani 1 1 d . . . . .
H41 H 0.206271 0.667742 0.405414 0.052 Uiso 1 1 calc R . . . .
C22 C 0.4108(2) 0.74252(14) 0.44279(12) 0.0313(5) Uani 1 1 d . . . . .
H22A H 0.425179 0.779450 0.471772 0.047 Uiso 1 1 calc GR . . . .
H22B H 0.486501 0.726663 0.430478 0.047 Uiso 1 1 calc GR . . . .
H22C H 0.371622 0.707950 0.464452 0.047 Uiso 1 1 calc GR . . . .
C40 C 0.1815(2) 0.84303(15) 0.49101(13) 0.0350(6) Uani 1 1 d . . . . .
C39 C 0.1391(3) 0.8372(2) 0.55230(14) 0.0478(8) Uani 1 1 d . . . . .
H39 H 0.141451 0.873764 0.579726 0.057 Uiso 1 1 calc R . . . .
C10 C 0.0850(3) 1.08391(15) 0.2025(2) 0.0533(9) Uani 1 1 d . . . . .
H10 H 0.146022 1.114340 0.214398 0.064 Uiso 1 1 calc R . . . .
C8 C -0.0388(3) 1.02452(18) 0.12019(17) 0.0535(9) Uani 1 1 d . . . . .
H8 H -0.060973 1.014637 0.076438 0.064 Uiso 1 1 calc R . . . .
C11 C 0.0279(3) 1.05214(13) 0.24972(16) 0.0392(6) Uani 1 1 d . . . . .
C44 C 0.2320(3) 0.90839(16) 0.47099(15) 0.0468(7) Uani 1 1 d . . . . .
H44 H 0.249446 0.904454 0.425520 0.056 Uiso 1 1 calc R . . . .
C38 C 0.0942(3) 0.7785(2) 0.57270(15) 0.0538(9) Uani 1 1 d . . . . .
H38 H 0.065321 0.775724 0.613339 0.065 Uiso 1 1 calc R . . . .
C33 C -0.1115(3) 0.7479(2) 0.13978(17) 0.0547(9) Uani 1 1 d . . . . .
H33A H -0.152850 0.788750 0.145379 0.082 Uiso 1 1 calc GR . . . .
H33B H -0.152796 0.712708 0.159354 0.082 Uiso 1 1 calc GR . . . .
H33C H -0.110358 0.739199 0.094032 0.082 Uiso 1 1 calc GR . . . .
C7 C -0.0956(3) 0.99357(15) 0.16836(15) 0.0399(6) Uani 1 1 d . . . . .
C31 C 0.4669(4) 0.9372(3) 0.1758(2) 0.0729(12) Uani 1 1 d . . . . .
H31A H 0.484071 0.899512 0.150088 0.109 Uiso 1 1 calc GR . . . .
H31B H 0.536886 0.947766 0.205462 0.109 Uiso 1 1 calc GR . . . .
H31C H 0.446412 0.974090 0.147624 0.109 Uiso 1 1 calc GR . . . .
C36 C 0.1336(2) 0.72581(15) 0.47136(14) 0.0360(6) Uani 1 1 d . . . . .
C37 C 0.0920(3) 0.72340(19) 0.53282(16) 0.0487(8) Uani 1 1 d . . . . .
H37 H 0.061987 0.683847 0.547371 0.058 Uiso 1 1 calc R . . . .
C14 C -0.2892(3) 0.69061(14) 0.37116(16) 0.0397(6) Uani 1 1 d . . . . .
H14 H -0.315720 0.656982 0.342402 0.048 Uiso 1 1 calc R . . . .
C32 C 0.0175(3) 0.75268(17) 0.17237(15) 0.0449(7) Uani 1 1 d . . . . .
H32 H 0.012997 0.756139 0.219504 0.054 Uiso 1 1 calc R . . . .
C30 C 0.3254(4) 0.9806(2) 0.2529(3) 0.0741(14) Uani 1 1 d . . . . .
H30A H 0.302692 1.016275 0.223421 0.111 Uiso 1 1 calc GR . . . .
H30B H 0.392790 0.993943 0.283176 0.111 Uiso 1 1 calc GR . . . .
H30C H 0.258354 0.969350 0.276480 0.111 Uiso 1 1 calc GR . . . .
C42 C 0.0259(3) 0.6648(2) 0.3755(2) 0.0653(10) Uani 1 1 d . . . . .
H42A H -0.047726 0.660600 0.395550 0.098 Uiso 1 1 calc GR . . . .
H42B H 0.033128 0.628379 0.346352 0.098 Uiso 1 1 calc GR . . . .
H42C H 0.024750 0.705394 0.351414 0.098 Uiso 1 1 calc GR . . . .
C43 C 0.1420(7) 0.6003(2) 0.4649(3) 0.101(2) Uani 1 1 d . . . . .
H43A H 0.208610 0.602006 0.498598 0.152 Uiso 1 1 calc GR . . . .
H43B H 0.154419 0.565037 0.435245 0.152 Uiso 1 1 calc GR . . . .
H43C H 0.068279 0.592891 0.484134 0.152 Uiso 1 1 calc GR . . . .
C46 C 0.1401(5) 0.9637(2) 0.4744(3) 0.0800(14) Uani 1 1 d . . . . .
H46A H 0.068063 0.953438 0.446162 0.120 Uiso 1 1 calc GR . . . .
H46B H 0.173723 1.004333 0.460638 0.120 Uiso 1 1 calc GR . . . .
H46C H 0.120531 0.968106 0.518439 0.120 Uiso 1 1 calc GR . . . .
C34 C 0.0854(4) 0.6891(2) 0.1608(3) 0.0891(18) Uani 1 1 d . . . . .
H34A H 0.095901 0.685438 0.115258 0.134 Uiso 1 1 calc GR . . . .
H34B H 0.039830 0.652041 0.173707 0.134 Uiso 1 1 calc GR . . . .
H34C H 0.163126 0.689895 0.186042 0.134 Uiso 1 1 calc GR . . . .
C18 C 0.3863(3) 0.75668(14) 0.20330(13) 0.0347(6) Uani 1 1 d . . . . .
H18A H 0.327684 0.748128 0.166556 0.052 Uiso 1 1 calc GR . . . .
H18B H 0.434565 0.717920 0.213007 0.052 Uiso 1 1 calc GR . . . .
H18C H 0.437522 0.792535 0.193158 0.052 Uiso 1 1 calc GR . . . .
C45 C 0.3509(4) 0.9246(2) 0.5129(2) 0.0640(10) Uani 1 1 d . . . . .
H45A H 0.336782 0.926856 0.557979 0.096 Uiso 1 1 calc GR . . . .
H45B H 0.381032 0.966269 0.499514 0.096 Uiso 1 1 calc GR . . . .
H45C H 0.409309 0.890723 0.507294 0.096 Uiso 1 1 calc GR . . . .

loop_
_atom_site_aniso_label
_atom_site_aniso_U_11
_atom_site_aniso_U_22
_atom_site_aniso_U_33
_atom_site_aniso_U_23
_atom_site_aniso_U_13
_atom_site_aniso_U_12
Cu1 0.02215(17) 0.02448(17) 0.02845(18) 0.00217(14) 0.00440(13) 0.00242(13)
Al1 0.0215(3) 0.0254(3) 0.0224(3) 0.0012(3) 0.0030(2) 0.0040(2)
Cl4 0.0520(4) 0.0478(4) 0.0399(4) -0.0069(3) -0.0049(3) -0.0049(3)
Cl3 0.0604(5) 0.0584(4) 0.0340(3) -0.0086(3) 0.0068(3) -0.0094(4)
Cl1 0.0523(5) 0.0816(6) 0.0465(4) -0.0105(4) -0.0004(3) -0.0062(4)
Cl2 0.0599(5) 0.0459(4) 0.0648(5) -0.0069(4) 0.0017(4) -0.0125(3)
N1 0.0292(11) 0.0247(10) 0.0344(11) 0.0039(9) 0.0055(8) 0.0041(8)
N3 0.0256(10) 0.0265(10) 0.0220(9) 0.0000(8) 0.0031(7) 0.0026(7)
N2 0.0230(10) 0.0258(9) 0.0323(10) 0.0000(9) 0.0060(8) 0.0007(7)
N4 0.0238(9) 0.0298(10) 0.0210(9) 0.0000(8) 0.0011(7) 0.0025(8)
C21 0.0259(11) 0.0241(11) 0.0258(11) 0.0009(9) -0.0003(9) 0.0006(9)
C2 0.0349(13) 0.0248(11) 0.0344(13) 0.0027(10) 0.0051(10) 0.0045(9)
C13 0.0276(13) 0.0364(13) 0.0389(14) -0.0049(12) 0.0077(10) 0.0009(10)
C19 0.0268(12) 0.0269(11) 0.0256(11) -0.0005(10) 0.0059(9) 0.0015(9)
C29 0.0321(14) 0.0378(14) 0.0470(16) 0.0100(13) 0.0024(12) -0.0036(11)
C25 0.0465(16) 0.0466(16) 0.0340(14) 0.0118(13) 0.0132(12) 0.0086(13)
C5 0.0298(13) 0.0380(14) 0.0481(16) 0.0064(13) 0.0118(12) 0.0053(11)
C9 0.061(2) 0.0440(17) 0.074(2) 0.0322(18) 0.0402(19) 0.0197(16)
C12 0.0198(11) 0.0284(11) 0.0372(13) 0.0006(11) 0.0081(9) -0.0005(9)
C20 0.0237(11) 0.0285(11) 0.0291(12) -0.0021(10) 0.0025(9) 0.0046(9)
C6 0.0328(13) 0.0247(11) 0.0401(14) 0.0084(11) 0.0105(11) 0.0068(10)
C1 0.0434(16) 0.0320(13) 0.0544(18) 0.0112(13) 0.0130(13) 0.0137(12)
C24 0.0323(13) 0.0364(13) 0.0291(12) 0.0024(11) 0.0066(10) 0.0042(10)
C26 0.0553(19) 0.0599(19) 0.0239(12) 0.0072(13) 0.0012(12) 0.0183(15)
C28 0.0377(14) 0.0448(15) 0.0241(12) -0.0062(11) 0.0015(10) 0.0039(11)
C3 0.0281(12) 0.0267(12) 0.0425(14) 0.0014(11) 0.0101(11) 0.0059(9)
C15 0.0409(15) 0.0272(13) 0.0590(19) 0.0075(13) 0.0160(13) -0.0007(11)
C35 0.0234(11) 0.0395(13) 0.0218(11) 0.0038(10) 0.0022(9) 0.0044(9)
C23 0.0300(12) 0.0350(13) 0.0212(11) 0.0007(10) 0.0028(9) 0.0067(10)
C16 0.0328(14) 0.0436(15) 0.0440(15) 0.0109(13) 0.0097(11) -0.0002(11)
C4 0.0234(11) 0.0312(12) 0.0330(12) -0.0029(10) 0.0061(9) -0.0002(9)
C27 0.0474(17) 0.0563(18) 0.0252(12) -0.0021(13) -0.0044(11) 0.0071(14)
C17 0.0266(12) 0.0344(13) 0.0341(13) 0.0006(11) 0.0026(10) -0.0001(10)
C41 0.0405(15) 0.0354(14) 0.0528(17) 0.0096(14) 0.0035(13) -0.0021(12)
C22 0.0269(12) 0.0391(13) 0.0273(12) 0.0028(11) 0.0003(9) 0.0063(10)
C40 0.0324(13) 0.0439(15) 0.0286(12) -0.0015(12) 0.0027(10) 0.0081(11)
C39 0.0429(16) 0.073(2) 0.0281(13) -0.0045(15) 0.0079(12) 0.0176(15)
C10 0.0489(18) 0.0300(14) 0.085(3) 0.0168(16) 0.0268(18) 0.0043(13)
C8 0.063(2) 0.0568(19) 0.0437(17) 0.0210(16) 0.0199(16) 0.0260(17)
C11 0.0368(14) 0.0268(12) 0.0550(18) 0.0065(13) 0.0100(13) 0.0017(10)
C44 0.070(2) 0.0372(15) 0.0330(14) -0.0122(13) 0.0065(14) 0.0020(14)
C38 0.0402(16) 0.094(3) 0.0297(14) 0.0146(17) 0.0134(12) 0.0106(17)
C33 0.0436(18) 0.078(2) 0.0425(17) -0.0111(17) 0.0043(14) -0.0146(16)
C7 0.0394(15) 0.0422(15) 0.0391(15) 0.0080(13) 0.0095(12) 0.0094(12)
C31 0.0417(19) 0.099(3) 0.078(3) 0.023(3) 0.0079(18) -0.019(2)
C36 0.0267(12) 0.0449(15) 0.0356(13) 0.0109(12) 0.0003(10) 0.0012(11)
C37 0.0348(15) 0.071(2) 0.0410(16) 0.0268(17) 0.0092(12) -0.0003(14)
C14 0.0364(14) 0.0280(12) 0.0574(18) -0.0081(13) 0.0176(13) -0.0075(11)
C32 0.0469(17) 0.0501(17) 0.0360(15) -0.0070(14) -0.0038(12) -0.0105(13)
C30 0.050(2) 0.051(2) 0.115(4) -0.028(2) -0.020(2) 0.0095(16)
C42 0.0445(19) 0.069(2) 0.079(3) -0.018(2) -0.0108(18) 0.0007(17)
C43 0.169(6) 0.045(2) 0.087(4) 0.019(2) 0.005(4) -0.001(3)
C46 0.111(4) 0.0416(19) 0.083(3) -0.010(2) -0.012(3) 0.021(2)
C34 0.058(3) 0.043(2) 0.164(6) -0.011(3) 0.000(3) -0.0096(17)
C18 0.0386(14) 0.0383(14) 0.0285(12) -0.0002(11) 0.0097(10) 0.0103(11)
C45 0.064(2) 0.065(2) 0.065(2) -0.025(2) 0.0167(19) -0.0128(18)

loop_
_atom_type_symbol
_atom_type_description
_atom_type_scat_dispersion_real
_atom_type_scat_dispersion_imag
_atom_type_scat_source
C C 0.0181 0.0091 'International Tables Vol C Tables 4.2.6.8 and 6.1.1.4'
H H 0.0000 0.0000 'International Tables Vol C Tables 4.2.6.8 and 6.1.1.4'
Al Al 0.2130 0.2455 'International Tables Vol C Tables 4.2.6.8 and 6.1.1.4'
Cl Cl 0.3639 0.7018 'International Tables Vol C Tables 4.2.6.8 and 6.1.1.4'
Cu Cu -1.9646 0.5888 'International Tables Vol C Tables 4.2.6.8 and 6.1.1.4'
N N 0.0311 0.0180 'International Tables Vol C Tables 4.2.6.8 and 6.1.1.4'

loop_
_citation_id
_citation_doi
_citation_year
1 10.26434/chemrxiv.14330060.v1 2021

loop_
_exptl_crystal_face_index_h
_exptl_crystal_face_index_k
_exptl_crystal_face_index_l
_exptl_crystal_face_perp_dist
-1 12 -6 0.0325
-1 -12 6 0.0250
-7 2 3 0.0850
3 -11 4 0.0426
1 -6 -12 0.0165
-1 5 12 0.0254
5 -10 3 0.0557
2 9 9 0.0290

loop_
_geom_angle_atom_site_label_1
_geom_angle_atom_site_label_2
_geom_angle_atom_site_label_3
_geom_angle
_geom_angle_site_symmetry_1
_geom_angle_site_symmetry_3
_geom_angle_publ_flag
N1 Cu1 Al1 133.53(6) . . ?
N1 Cu1 N2 94.34(9) . . ?
N2 Cu1 Al1 132.09(6) . . ?
N3 Al1 Cu1 133.26(7) . . ?
N3 Al1 N4 92.21(9) . . ?
N4 Al1 Cu1 134.53(7) . . ?
C2 N1 Cu1 123.60(17) . . ?
C2 N1 C6 116.3(2) . . ?
C6 N1 Cu1 119.85(16) . . ?
C21 N3 Al1 127.69(17) . . ?
C21 N3 C35 116.5(2) . . ?
C35 N3 Al1 115.84(15) . . ?
C12 N2 Cu1 119.54(15) . . ?
C4 N2 Cu1 123.43(17) . . ?
C4 N2 C12 116.8(2) . . ?
C19 N4 Al1 127.79(17) . . ?
C19 N4 C23 116.8(2) . . ?
C23 N4 Al1 115.33(15) . . ?
N3 C21 C20 122.5(2) . . ?
N3 C21 C22 120.4(2) . . ?
C20 C21 C22 117.1(2) . . ?
N1 C2 C1 120.0(2) . . ?
N1 C2 C3 124.0(2) . . ?
C3 C2 C1 115.9(2) . . ?
C12 C13 Cl3 118.3(2) . . ?
C14 C13 Cl3 118.9(2) . . ?
C14 C13 C12 122.8(3) . . ?
N4 C19 C20 122.2(2) . . ?
N4 C19 C18 120.8(2) . . ?
C20 C19 C18 116.9(2) . . ?
C24 C29 C31 112.7(3) . . ?
C30 C29 C24 111.5(3) . . ?
C30 C29 C31 111.4(3) . . ?
C26 C25 C24 121.5(3) . . ?
C10 C9 C8 119.9(3) . . ?
C13 C12 N2 121.1(2) . . ?
C17 C12 N2 123.6(2) . . ?
C17 C12 C13 115.3(2) . . ?
C21 C20 C19 126.7(2) . . ?
C11 C6 N1 123.0(3) . . ?
C11 C6 C7 115.5(3) . . ?
C7 C6 N1 121.5(3) . . ?
C25 C24 C29 120.0(3) . . ?
C25 C24 C23 117.2(3) . . ?
C23 C24 C29 122.7(2) . . ?
C25 C26 C27 120.3(3) . . ?
C23 C28 C32 121.7(3) . . ?
C27 C28 C23 117.7(3) . . ?
C27 C28 C32 120.6(3) . . ?
C4 C3 C2 129.5(2) . . ?
C16 C15 C14 119.9(3) . . ?
C40 C35 N3 119.7(2) . . ?
C40 C35 C36 122.5(2) . . ?
C36 C35 N3 117.7(2) . . ?
C24 C23 N4 118.1(2) . . ?
C28 C23 N4 119.5(2) . . ?
C28 C23 C24 122.3(2) . . ?
C15 C16 C17 119.4(3) . . ?
N2 C4 C5 120.3(2) . . ?
N2 C4 C3 124.1(2) . . ?
C3 C4 C5 115.6(2) . . ?
C26 C27 C28 120.9(3) . . ?
C12 C17 Cl4 118.6(2) . . ?
C16 C17 Cl4 118.5(2) . . ?
C16 C17 C12 122.8(3) . . ?
C36 C41 C42 111.5(3) . . ?
C43 C41 C36 114.6(3) . . ?
C43 C41 C42 111.0(4) . . ?
C35 C40 C39 117.7(3) . . ?
C35 C40 C44 122.9(2) . . ?
C39 C40 C44 119.4(3) . . ?
C38 C39 C40 121.2(3) . . ?
C9 C10 C11 119.7(3) . . ?
C7 C8 C9 119.5(4) . . ?
C6 C11 Cl2 118.4(2) . . ?
C10 C11 Cl2 118.7(3) . . ?
C10 C11 C6 122.9(3) . . ?
C40 C44 C46 111.2(3) . . ?
C40 C44 C45 110.9(3) . . ?
C46 C44 C45 111.0(3) . . ?
C39 C38 C37 120.1(3) . . ?
C6 C7 Cl1 118.6(2) . . ?
C8 C7 Cl1 118.8(3) . . ?
C8 C7 C6 122.5(3) . . ?
C35 C36 C41 121.5(2) . . ?
C37 C36 C35 117.0(3) . . ?
C37 C36 C41 121.5(3) . . ?
C38 C37 C36 121.6(3) . . ?
C13 C14 C15 119.8(3) . . ?
C33 C32 C28 113.8(3) . . ?
C33 C32 C34 109.7(3) . . ?
C34 C32 C28 111.6(3) . . ?

loop_
_geom_bond_atom_site_label_1
_geom_bond_atom_site_label_2
_geom_bond_distance
_geom_bond_site_symmetry_2
_geom_bond_publ_flag
Cu1 Al1 2.3132(7) . ?
Cu1 N1 2.003(2) . ?
Cu1 N2 2.010(2) . ?
Al1 N3 1.920(2) . ?
Al1 N4 1.922(2) . ?
Cl4 C17 1.735(3) . ?
Cl3 C13 1.726(3) . ?
Cl1 C7 1.735(3) . ?
Cl2 C11 1.734(4) . ?
N1 C2 1.330(3) . ?
N1 C6 1.403(3) . ?
N3 C21 1.340(3) . ?
N3 C35 1.452(3) . ?
N2 C12 1.408(3) . ?
N2 C4 1.331(3) . ?
N4 C19 1.342(3) . ?
N4 C23 1.445(3) . ?
C21 C20 1.390(3) . ?
C21 C22 1.502(3) . ?
C2 C1 1.517(4) . ?
C2 C3 1.399(4) . ?
C13 C12 1.405(4) . ?
C13 C14 1.380(4) . ?
C19 C20 1.396(4) . ?
C19 C18 1.513(3) . ?
C29 C24 1.526(4) . ?
C29 C31 1.530(5) . ?
C29 C30 1.511(5) . ?
C25 C24 1.396(4) . ?
C25 C26 1.371(5) . ?
C5 C4 1.514(4) . ?
C9 C10 1.376(6) . ?
C9 C8 1.386(6) . ?
C12 C17 1.396(4) . ?
C6 C11 1.399(4) . ?
C6 C7 1.401(4) . ?
C24 C23 1.402(4) . ?
C26 C27 1.383(5) . ?
C28 C23 1.400(4) . ?
C28 C27 1.393(4) . ?
C28 C32 1.529(4) . ?
C3 C4 1.392(4) . ?
C15 C16 1.380(5) . ?
C15 C14 1.380(5) . ?
C35 C40 1.396(4) . ?
C35 C36 1.408(4) . ?
C16 C17 1.391(4) . ?
C41 C36 1.522(5) . ?
C41 C42 1.527(5) . ?
C41 C43 1.507(5) . ?
C40 C39 1.399(4) . ?
C40 C44 1.513(5) . ?
C39 C38 1.374(6) . ?
C10 C11 1.378(5) . ?
C8 C7 1.383(4) . ?
C44 C46 1.523(5) . ?
C44 C45 1.535(5) . ?
C38 C37 1.385(6) . ?
C33 C32 1.520(5) . ?
C36 C37 1.394(4) . ?
C32 C34 1.524(6) . ?

loop_
_exptl_oxdiff_crystal_face_indexfrac_h
_exptl_oxdiff_crystal_face_indexfrac_k
_exptl_oxdiff_crystal_face_indexfrac_l
_exptl_oxdiff_crystal_face_x
_exptl_oxdiff_crystal_face_y
_exptl_oxdiff_crystal_face_z
-0.9890 12.0032 -6.0123 -0.7319 0.0821 -0.7260
-1.0092 -12.0031 6.0153 0.5033 -0.1170 0.8808
-6.9932 2.0042 3.0036 -0.8138 0.1496 0.5397
2.9885 -11.0043 4.0099 0.8756 -0.1346 0.4548
0.9989 -6.0137 -11.9783 0.0882 -0.9891 -0.1697
-0.9996 5.0131 11.9800 -0.0479 0.9489 0.2201
4.9876 -10.0046 3.0063 1.0416 -0.1233 0.2166
2.0014 9.0131 8.9721 0.0668 0.9707 -0.3128
